data_7244219
loop_
_publ_author_name
'Pramanik, Samit'
'Pathak, Sudipta'
'Frontera, Antonio'
'Mukhopadhyay, Subrata'

_publ_section_title
;
 Syntheses, crystal structures and supramolecular assemblies of two Cu(ii)
 complexes based on a new heterocyclic ligand: insights into
 C--H&#x22EF;Cl and \p&#x22EF;\p interactions
;
_journal_issue 8
_journal_name_full CrystEngComm
_journal_page_first 1598
_journal_page_last 1611
_journal_paper_doi 10.1039/D1CE01402A
_journal_volume 24
_journal_year 2022
_chemical_formula_moiety 'C17 H13 Cl Cu N8 O3'
_chemical_formula_sum 'C17 H13 Cl Cu N8 O3'
_chemical_formula_weight 476.35
_space_group_crystal_system orthorhombic
_space_group_IT_number 19
_space_group_name_Hall 'P 2ac 2ab'
_space_group_name_H-M_alt 'P 21 21 21'
_atom_sites_solution_hydrogens geom
_audit_creation_method SHELXL-2016/6
_audit_update_record
;
2021-09-03 deposited with the CCDC.	2022-01-13 downloaded from the CCDC.
;
_cell_angle_alpha 90
_cell_angle_beta 90
_cell_angle_gamma 90
_cell_formula_units_Z 4
_cell_length_a 6.9172(9)
_cell_length_b 15.1342(19)
_cell_length_c 17.174(2)
_cell_measurement_reflns_used 3987
_cell_measurement_temperature 273(2)
_cell_measurement_theta_max 27.173
_cell_measurement_theta_min 1.794
_cell_volume 1797.9(4)
_computing_cell_refinement 'APEX2(Bruker,2007)and SAINT (Bruker,2007)'
_computing_data_collection 'APEX2 (Bruker, 2007)'
_computing_data_reduction 'SAINT(Bruker,2007)and XPREP(Bruker,2007)'
_computing_molecular_graphics
;    
ORTEP-3 for Windows (Farrugia, 1997), DIAMOND (Brandenburg,
1999) and Mercury (Macrae <i>et al.</i>, 2006)
;
_computing_publication_material 'PLATON (Spek, 2009)'
_computing_structure_refinement 'SHELXL-2016/6 (Sheldrick, 2016)'
_computing_structure_solution 'SHELXT 2014/5 (Sheldrick, 2014)'
_diffrn_ambient_temperature 273(2)
_diffrn_measured_fraction_theta_full 0.998
_diffrn_measured_fraction_theta_max 0.998
_diffrn_measurement_device_type 'Bruker SMART APEX II CCD area-detector'
_diffrn_measurement_method '\w and \f'
_diffrn_radiation_type MoK\a
_diffrn_radiation_wavelength 0.71073
_diffrn_reflns_av_R_equivalents 0.0599
_diffrn_reflns_av_unetI/netI 0.0245
_diffrn_reflns_Laue_measured_fraction_full 0.998
_diffrn_reflns_Laue_measured_fraction_max 0.998
_diffrn_reflns_limit_h_max 8
_diffrn_reflns_limit_h_min -8
_diffrn_reflns_limit_k_max 19
_diffrn_reflns_limit_k_min -19
_diffrn_reflns_limit_l_max 22
_diffrn_reflns_limit_l_min -22
_diffrn_reflns_number 54241
_diffrn_reflns_point_group_measured_fraction_full 0.998
_diffrn_reflns_point_group_measured_fraction_max 0.997
_diffrn_reflns_theta_full 25.242
_diffrn_reflns_theta_max 27.173
_diffrn_reflns_theta_min 1.794
_diffrn_source 'fine-focus sealed tube'
_exptl_absorpt_coefficient_mu 1.405
_exptl_absorpt_correction_T_max 0.894
_exptl_absorpt_correction_T_min 0.803
_exptl_absorpt_correction_type multi-scan
_exptl_absorpt_process_details
;
 SADABS 2016/2: Krause, L., Herbst-Irmer, R., Sheldrick G.M. & Stalke D.,
 J. Appl. Cryst. 48 (2015) 3-10
;
_exptl_crystal_colour green
_exptl_crystal_density_diffrn 1.760
_exptl_crystal_description block
_exptl_crystal_F_000 964.0
_exptl_crystal_size_max 0.19
_exptl_crystal_size_mid 0.13
_exptl_crystal_size_min 0.08
_refine_diff_density_max 0.485
_refine_diff_density_min -0.382
_refine_diff_density_rms 0.069
_refine_ls_abs_structure_details
;
 Flack x determined using 1528 quotients [(I+)-(I-)]/[(I+)+(I-)]
 (Parsons, Flack and Wagner, Acta Cryst. B69 (2013) 249-259).
;
_refine_ls_abs_structure_Flack 0.000
_refine_ls_extinction_method none
_refine_ls_goodness_of_fit_ref 0.883
_refine_ls_hydrogen_treatment constr
_refine_ls_matrix_type full
_refine_ls_number_parameters 272
_refine_ls_number_reflns 3979
_refine_ls_number_restraints 0
_refine_ls_restrained_S_all 0.883
_refine_ls_R_factor_all 0.0383
_refine_ls_R_factor_gt 0.0348
_refine_ls_shift/su_max 0.000
_refine_ls_shift/su_mean 0.000
_refine_ls_structure_factor_coef Fsqd
_refine_ls_weighting_details 'w=1/[\s^2^(Fo^2^)+(0.1000P)^2^+0.8005P] where P=(Fo^2^+2Fc^2^)/3'
_refine_ls_weighting_scheme calc
_refine_ls_wR_factor_gt 0.1067
_refine_ls_wR_factor_ref 0.1122
_reflns_Friedel_coverage 0.738
_reflns_Friedel_fraction_full 0.998
_reflns_Friedel_fraction_max 0.997
_reflns_number_gt 3753
_reflns_number_total 3979
_reflns_threshold_expression 'I > 2\s(I)'
_cod_data_source_file d1ce01402a2.cif
_cod_data_source_block SMSP224M_a
_cod_depositor_comments 'Adding full bibliography for 7244218--7244219.cif.'
_cod_database_code 7244219
_shelx_shelxl_version_number 2016/6
_shelx_space_group_comment
;
The symmetry employed for this shelxl refinement is uniquely defined
by the following loop, which should always be used as a source of
symmetry information in preference to the above space-group names.
They are only intended as comments.
;

loop_
_space_group_symop_operation_xyz
'x, y, z'
'-x+1/2, -y, z+1/2'
'-x, y+1/2, -z+1/2'
'x+1/2, -y+1/2, -z'

loop_
_atom_site_label
_atom_site_type_symbol
_atom_site_fract_x
_atom_site_fract_y
_atom_site_fract_z
_atom_site_U_iso_or_equiv
_atom_site_adp_type
_atom_site_occupancy
_atom_site_site_symmetry_order
_atom_site_calc_flag
_atom_site_refinement_flags_posn
_atom_site_refinement_flags_adp
_atom_site_refinement_flags_occupancy
_atom_site_disorder_assembly
_atom_site_disorder_group
Cu1 Cu 0.80042(8) 0.58029(3) 0.18961(3) 0.03341(16) Uani 1 1 d . . . . .
Cl1 Cl 0.8802(2) 0.49638(8) 0.09065(6) 0.0462(3) Uani 1 1 d . . . . .
N5 N 0.7713(5) 0.6489(2) 0.28413(19) 0.0284(6) Uani 1 1 d . . . . .
N6 N 0.8285(5) 0.7056(2) 0.1459(2) 0.0322(7) Uani 1 1 d . . . . .
N1 N 0.7075(5) 0.8747(2) 0.5108(2) 0.0328(7) Uani 1 1 d . . . . .
N4 N 0.7526(5) 0.4816(2) 0.2674(2) 0.0324(7) Uani 1 1 d . . . . .
N2 N 0.7964(6) 0.7460(2) 0.5617(2) 0.0366(7) Uani 1 1 d . . . . .
N8 N 0.3160(5) 0.5831(2) 0.1975(2) 0.0383(7) Uani 1 1 d . . . . .
C7 C 0.7441(5) 0.6066(2) 0.3515(2) 0.0288(8) Uani 1 1 d . . . . .
O1 O 0.4558(7) 0.6175(3) 0.1612(3) 0.0697(13) Uani 1 1 d . . . . .
C4 C 0.7536(5) 0.7878(3) 0.4967(2) 0.0304(8) Uani 1 1 d . . . . .
C16 C 0.7937(6) 0.7365(2) 0.2815(2) 0.0305(7) Uani 1 1 d . . . . .
C15 C 0.8198(5) 0.7690(3) 0.2005(2) 0.0304(7) Uani 1 1 d . . . . .
N3 N 0.6463(8) 0.3656(3) 0.3848(3) 0.0516(11) Uani 1 1 d . . . . .
C8 C 0.7213(6) 0.5104(3) 0.3403(2) 0.0317(8) Uani 1 1 d . . . . .
N7 N 0.8566(8) 0.8827(3) 0.1054(3) 0.0512(11) Uani 1 1 d . . . . .
O2 O 0.1668(6) 0.6242(4) 0.2090(4) 0.089(2) Uani 1 1 d . . . . .
C10 C 0.6771(8) 0.3380(3) 0.3131(3) 0.0455(11) Uani 1 1 d . . . . .
H10 H 0.663750 0.278123 0.302049 0.055 Uiso 1 1 calc R U . . .
C12 C 0.8510(8) 0.7290(3) 0.0718(3) 0.0419(10) Uani 1 1 d . . . . .
H12 H 0.856962 0.685959 0.033176 0.050 Uiso 1 1 calc R U . . .
C17 C 0.7867(7) 0.7872(3) 0.3494(2) 0.0336(8) Uani 1 1 d . . . . .
H17 H 0.800384 0.848312 0.347383 0.040 Uiso 1 1 calc R U . . .
C6 C 0.7372(6) 0.6517(3) 0.4211(2) 0.0307(8) Uani 1 1 d . . . . .
H6 H 0.718554 0.621661 0.467772 0.037 Uiso 1 1 calc R U . . .
O3 O 0.3356(9) 0.5102(3) 0.2242(3) 0.0863(17) Uani 1 1 d . . . . .
C14 C 0.8324(7) 0.8576(3) 0.1791(3) 0.0432(10) Uani 1 1 d . . . . .
H14 H 0.823564 0.900726 0.217524 0.052 Uiso 1 1 calc R U . . .
C3 C 0.7786(8) 0.8071(3) 0.6193(3) 0.0424(10) Uani 1 1 d . . . . .
H3 H 0.801968 0.796442 0.671808 0.051 Uiso 1 1 calc R U . . .
C5 C 0.7589(5) 0.7444(3) 0.4201(2) 0.0301(8) Uani 1 1 d . . . . .
C2 C 0.7219(7) 0.8858(3) 0.5891(3) 0.0384(9) Uani 1 1 d . . . . .
H2 H 0.697496 0.937445 0.616741 0.046 Uiso 1 1 calc R U . . .
C13 C 0.8657(9) 0.8180(4) 0.0520(3) 0.0496(12) Uani 1 1 d . . . . .
H13 H 0.882435 0.833154 -0.000010 0.060 Uiso 1 1 calc R U . . .
C1 C 0.6271(8) 0.9400(3) 0.4579(3) 0.0433(10) Uani 1 1 d . . . . .
H1A H 0.566507 0.986221 0.487440 0.065 Uiso 1 1 calc R U . . .
H1C H 0.533015 0.912415 0.424827 0.065 Uiso 1 1 calc R U . . .
H1B H 0.728743 0.964595 0.426616 0.065 Uiso 1 1 calc R U . . .
C9 C 0.6667(9) 0.4519(3) 0.3984(3) 0.0473(12) Uani 1 1 d . . . . .
H9 H 0.643609 0.473421 0.448265 0.057 Uiso 1 1 calc R U . . .
C11 C 0.7294(8) 0.3957(3) 0.2533(3) 0.0401(10) Uani 1 1 d . . . . .
H11 H 0.748083 0.374019 0.203178 0.048 Uiso 1 1 calc R U . . .

loop_
_atom_site_aniso_label
_atom_site_aniso_U_11
_atom_site_aniso_U_22
_atom_site_aniso_U_33
_atom_site_aniso_U_23
_atom_site_aniso_U_13
_atom_site_aniso_U_12
Cu1 0.0484(3) 0.0273(2) 0.0246(2) -0.00287(18) 0.0018(2) 0.0011(2)
Cl1 0.0630(7) 0.0448(6) 0.0308(5) -0.0113(4) 0.0044(5) 0.0011(5)
N5 0.0322(16) 0.0251(14) 0.0279(14) -0.0024(12) 0.0013(12) 0.0023(12)
N6 0.0359(17) 0.0307(16) 0.0299(16) 0.0030(13) -0.0013(13) 0.0008(13)
N1 0.0314(15) 0.0300(16) 0.0371(17) -0.0057(13) 0.0037(15) 0.0010(14)
N4 0.041(2) 0.0277(16) 0.0283(16) -0.0022(12) -0.0010(13) 0.0008(13)
N2 0.0464(18) 0.0314(17) 0.0320(16) -0.0045(14) -0.0016(16) 0.0027(16)
N8 0.0380(17) 0.0359(17) 0.0411(18) -0.0115(16) -0.0026(15) 0.0005(15)
C7 0.0329(18) 0.0260(17) 0.0274(17) -0.0023(13) -0.0009(14) 0.0005(13)
O1 0.056(2) 0.065(3) 0.088(3) 0.017(2) 0.002(2) -0.013(2)
C4 0.0301(18) 0.0287(18) 0.0325(19) -0.0046(15) 0.0008(14) 0.0003(14)
C16 0.0301(17) 0.0267(17) 0.0348(19) -0.0014(15) 0.0027(16) -0.0011(16)
C15 0.0300(17) 0.0300(18) 0.0312(18) 0.0008(15) 0.0019(15) 0.0021(14)
N3 0.080(3) 0.0311(19) 0.044(2) 0.0011(17) 0.006(2) -0.0036(19)
C8 0.0370(19) 0.0277(18) 0.0304(18) -0.0018(15) -0.0017(16) 0.0012(16)
N7 0.069(3) 0.039(2) 0.046(2) 0.0104(18) 0.007(2) 0.001(2)
O2 0.040(2) 0.100(4) 0.128(5) -0.062(4) -0.011(2) 0.016(2)
C10 0.068(3) 0.0247(18) 0.044(2) -0.0057(18) 0.005(3) -0.0016(19)
C12 0.057(3) 0.039(2) 0.030(2) 0.0010(17) 0.0018(19) -0.004(2)
C17 0.0358(19) 0.0283(18) 0.037(2) -0.0013(15) 0.0016(17) -0.0011(17)
C6 0.0360(19) 0.0297(18) 0.0263(17) -0.0008(14) -0.0006(14) 0.0014(15)
O3 0.087(4) 0.066(3) 0.106(4) 0.035(3) -0.006(3) -0.004(3)
C14 0.054(3) 0.030(2) 0.045(2) 0.0034(18) 0.004(2) 0.0017(18)
C3 0.048(2) 0.047(2) 0.0324(19) -0.0067(18) 0.0005(19) 0.000(2)
C5 0.0292(18) 0.0289(18) 0.0320(19) -0.0045(15) 0.0032(13) 0.0024(13)
C2 0.040(2) 0.036(2) 0.039(2) -0.0135(17) 0.0017(19) 0.0027(18)
C13 0.066(3) 0.044(3) 0.038(2) 0.013(2) 0.006(2) 0.001(2)
C1 0.051(2) 0.033(2) 0.046(2) 0.0003(18) -0.003(2) 0.0097(19)
C9 0.074(3) 0.035(2) 0.033(2) 0.0009(18) 0.006(2) -0.005(2)
C11 0.060(3) 0.0255(18) 0.035(2) -0.0071(15) 0.001(2) 0.0009(18)

loop_
_atom_type_symbol
_atom_type_description
_atom_type_scat_dispersion_real
_atom_type_scat_dispersion_imag
_atom_type_scat_source
C C 0.0033 0.0016 'International Tables Vol C Tables 4.2.6.8 and 6.1.1.4'
H H 0.0000 0.0000 'International Tables Vol C Tables 4.2.6.8 and 6.1.1.4'
Cu Cu 0.3201 1.2651 'International Tables Vol C Tables 4.2.6.8 and 6.1.1.4'
N N 0.0061 0.0033 'International Tables Vol C Tables 4.2.6.8 and 6.1.1.4'
O O 0.0106 0.0060 'International Tables Vol C Tables 4.2.6.8 and 6.1.1.4'
Cl Cl 0.1484 0.1585 'International Tables Vol C Tables 4.2.6.8 and 6.1.1.4'

loop_
_geom_angle_atom_site_label_1
_geom_angle_atom_site_label_2
_geom_angle_atom_site_label_3
_geom_angle
_geom_angle_site_symmetry_1
_geom_angle_site_symmetry_3
_geom_angle_publ_flag
N5 Cu1 N4 79.97(14) . . ?
N5 Cu1 N6 79.67(14) . . ?
N4 Cu1 N6 159.56(14) . . ?
N5 Cu1 Cl1 170.47(11) . . ?
N4 Cu1 Cl1 97.18(10) . . ?
N6 Cu1 Cl1 103.21(11) . . ?
C7 N5 C16 121.3(3) . . ?
C7 N5 Cu1 119.0(3) . . ?
C16 N5 Cu1 119.5(3) . . ?
C12 N6 C15 118.8(4) . . ?
C12 N6 Cu1 127.4(3) . . ?
C15 N6 Cu1 113.7(3) . . ?
C2 N1 C4 106.0(4) . . ?
C2 N1 C1 124.2(4) . . ?
C4 N1 C1 129.1(4) . . ?
C11 N4 C8 117.8(4) . . ?
C11 N4 Cu1 128.1(3) . . ?
C8 N4 Cu1 113.7(3) . . ?
C4 N2 C3 105.7(4) . . ?
O3 N8 O2 120.1(6) . . ?
O3 N8 O1 118.7(5) . . ?
O2 N8 O1 121.0(5) . . ?
N5 C7 C6 121.4(4) . . ?
N5 C7 C8 112.0(3) . . ?
C6 C7 C8 126.7(4) . . ?
N2 C4 N1 111.2(4) . . ?
N2 C4 C5 122.6(3) . . ?
N1 C4 C5 126.2(4) . . ?
N5 C16 C17 120.9(4) . . ?
N5 C16 C15 111.9(3) . . ?
C17 C16 C15 127.2(4) . . ?
N6 C15 C14 120.1(4) . . ?
N6 C15 C16 115.0(3) . . ?
C14 C15 C16 125.0(4) . . ?
C10 N3 C9 117.3(4) . . ?
N4 C8 C9 120.6(4) . . ?
N4 C8 C7 115.0(3) . . ?
C9 C8 C7 124.4(4) . . ?
C14 N7 C13 116.6(4) . . ?
N3 C10 C11 122.0(4) . . ?
N3 C10 H10 119.0 . . ?
C11 C10 H10 119.0 . . ?
N6 C12 C13 119.9(4) . . ?
N6 C12 H12 120.0 . . ?
C13 C12 H12 120.0 . . ?
C5 C17 C16 118.5(4) . . ?
C5 C17 H17 120.7 . . ?
C16 C17 H17 120.7 . . ?
C7 C6 C5 118.5(4) . . ?
C7 C6 H6 120.7 . . ?
C5 C6 H6 120.7 . . ?
N7 C14 C15 122.2(4) . . ?
N7 C14 H14 118.9 . . ?
C15 C14 H14 118.9 . . ?
C2 C3 N2 110.2(4) . . ?
C2 C3 H3 124.9 . . ?
N2 C3 H3 124.9 . . ?
C17 C5 C6 119.3(4) . . ?
C17 C5 C4 125.2(4) . . ?
C6 C5 C4 115.5(4) . . ?
C3 C2 N1 106.9(4) . . ?
C3 C2 H2 126.5 . . ?
N1 C2 H2 126.6 . . ?
N7 C13 C12 122.4(5) . . ?
N7 C13 H13 118.8 . . ?
C12 C13 H13 118.8 . . ?
N1 C1 H1A 109.5 . . ?
N1 C1 H1C 109.5 . . ?
H1A C1 H1C 109.5 . . ?
N1 C1 H1B 109.5 . . ?
H1A C1 H1B 109.5 . . ?
H1C C1 H1B 109.5 . . ?
N3 C9 C8 121.8(4) . . ?
N3 C9 H9 119.1 . . ?
C8 C9 H9 119.1 . . ?
N4 C11 C10 120.5(4) . . ?
N4 C11 H11 119.7 . . ?
C10 C11 H11 119.7 . . ?

loop_
_geom_bond_atom_site_label_1
_geom_bond_atom_site_label_2
_geom_bond_distance
_geom_bond_site_symmetry_2
_geom_bond_publ_flag
Cu1 N5 1.937(3) . ?
Cu1 N4 2.030(3) . ?
Cu1 N6 2.048(4) . ?
Cu1 Cl1 2.1921(12) . ?
N5 C7 1.335(5) . ?
N5 C16 1.337(5) . ?
N6 C12 1.331(6) . ?
N6 C15 1.343(5) . ?
N1 C2 1.360(6) . ?
N1 C4 1.375(5) . ?
N1 C1 1.453(6) . ?
N4 C11 1.332(5) . ?
N4 C8 1.343(5) . ?
N2 C4 1.316(6) . ?
N2 C3 1.359(5) . ?
N8 O3 1.201(6) . ?
N8 O2 1.221(6) . ?
N8 O1 1.263(6) . ?
C7 C6 1.377(5) . ?
C7 C8 1.478(5) . ?
C4 C5 1.471(5) . ?
C16 C17 1.396(6) . ?
C16 C15 1.487(5) . ?
C15 C14 1.393(6) . ?
N3 C10 1.317(7) . ?
N3 C9 1.334(6) . ?
C8 C9 1.386(6) . ?
N7 C14 1.331(7) . ?
N7 C13 1.342(7) . ?
C10 C11 1.397(7) . ?
C10 H10 0.9300 . ?
C12 C13 1.392(7) . ?
C12 H12 0.9300 . ?
C17 C5 1.389(6) . ?
C17 H17 0.9300 . ?
C6 C5 1.411(6) . ?
C6 H6 0.9300 . ?
C14 H14 0.9300 . ?
C3 C2 1.357(7) . ?
C3 H3 0.9300 . ?
C2 H2 0.9300 . ?
C13 H13 0.9300 . ?
C1 H1A 0.9600 . ?
C1 H1C 0.9600 . ?
C1 H1B 0.9600 . ?
C9 H9 0.9300 . ?
C11 H11 0.9300 . ?
